data_2242811
loop_
_publ_author_name
'Chemey, Alexander T.'
'Albrecht-Schmitt, Thomas E.'

_publ_section_title
;
 Redetermination of the crystal structure of tetralithium
 octafluoridozirconate(IV), Li~4~ZrF~8~, from single-crystal X-ray data
;
_journal_coeditor_code WM5477
_journal_issue 2
_journal_name_full 'Acta Crystallographica Section E'
_journal_page_first 139
_journal_page_last 141
_journal_paper_doi 10.1107/S2056989018018194
_journal_volume 75
_journal_year 2019
_chemical_formula_iupac 'Li4 Zr F8'
_chemical_formula_moiety 'Zr F8, 4Li'
_chemical_formula_sum 'F8 Li4 Zr'
_chemical_formula_weight 270.98
_chemical_name_common 'Lithium zirconium octafluoride'
_chemical_name_systematic 'Tetralithium octafluoridozirconate(IV)'
_space_group_crystal_system orthorhombic
_space_group_IT_number 62
_space_group_name_Hall '-P 2ac 2n'
_space_group_name_H-M_alt 'P n m a'
_symmetry_space_group_name_Hall '-P 2ac 2n'
_symmetry_space_group_name_H-M 'P n m a'
_audit_creation_method SHELXL-2014
_cell_angle_alpha 90
_cell_angle_beta 90
_cell_angle_gamma 90
_cell_formula_units_Z 4
_cell_length_a 9.5959(3)
_cell_length_b 9.6218(3)
_cell_length_c 5.6735(2)
_cell_measurement_reflns_used 2777
_cell_measurement_temperature 296(2)
_cell_measurement_theta_max 49.525
_cell_measurement_theta_min 4.170
_cell_volume 523.83(3)
_computing_cell_refinement
;
SAINT (Bruker, 2015)
;
_computing_data_collection
;
APEX3 (Bruker, 2015)
;
_computing_data_reduction
;
SAINT (Bruker, 2015)
;
_computing_molecular_graphics
;
<i>SHELXP2014</i> (Sheldrick, 2008) and
<i>VESTA</i> (Momma & Izumi, 2011)
;
_computing_publication_material
;
publCIF (Westrip, 2010)
;
_computing_structure_refinement
;
SHELXL-2014 (Sheldrick, 2015b)
;
_computing_structure_solution
;
SHELXS-2014 (Sheldrick, 2015a)
;
_diffrn_ambient_temperature 296(2)
_diffrn_measured_fraction_theta_full 0.990
_diffrn_measured_fraction_theta_max 0.997
_diffrn_measurement_device_type 'Bruker D8 Quest'
_diffrn_measurement_method '0.5\% wide /w exposures'
_diffrn_radiation_type MoK\a
_diffrn_radiation_wavelength 0.71073
_diffrn_reflns_av_R_equivalents 0.0351
_diffrn_reflns_av_unetI/netI 0.0133
_diffrn_reflns_limit_h_max 20
_diffrn_reflns_limit_h_min -20
_diffrn_reflns_limit_k_max 20
_diffrn_reflns_limit_k_min -20
_diffrn_reflns_limit_l_max 12
_diffrn_reflns_limit_l_min -12
_diffrn_reflns_number 60244
_diffrn_reflns_theta_full 25.242
_diffrn_reflns_theta_max 49.525
_diffrn_reflns_theta_min 4.170
_diffrn_source 'I\ms microfocused'
_diffrn_standards_decay_% 0
_diffrn_standards_interval_count 0
_diffrn_standards_number 0
_exptl_absorpt_coefficient_mu 2.208
_exptl_absorpt_correction_T_max 0.1353
_exptl_absorpt_correction_T_min 0.0671
_exptl_absorpt_correction_type multi-scan
_exptl_absorpt_process_details
;
(<i>SADABS</i>; Bruker, 2015)
;
_exptl_crystal_colour colorless
_exptl_crystal_density_diffrn 3.436
_exptl_crystal_description parallelepiped
_exptl_crystal_F_000 496
_exptl_crystal_size_max 0.080
_exptl_crystal_size_mid 0.080
_exptl_crystal_size_min 0.080
_refine_diff_density_max 1.672
_refine_diff_density_min -0.759
_refine_ls_extinction_method none
_refine_ls_goodness_of_fit_ref 1.114
_refine_ls_hydrogen_treatment undef
_refine_ls_matrix_type full
_refine_ls_number_parameters 71
_refine_ls_number_reflns 2776
_refine_ls_number_restraints 0
_refine_ls_restrained_S_all 1.114
_refine_ls_R_factor_all 0.0392
_refine_ls_R_factor_gt 0.0289
_refine_ls_shift/su_max 0.000
_refine_ls_shift/su_mean 0.000
_refine_ls_structure_factor_coef Fsqd
_refine_ls_weighting_details 'w=1/[\s^2^(Fo^2^)+(0.0375P)^2^+0.2784P] where P=(Fo^2^+2Fc^2^)/3'
_refine_ls_weighting_scheme calc
_refine_ls_wR_factor_gt 0.0688
_refine_ls_wR_factor_ref 0.0733
_reflns_number_gt 2299
_reflns_number_total 2776
_reflns_threshold_expression 'I > 2\s(I)'
_cod_data_source_file wm5477sup1.cif
_cod_data_source_block I
_cod_database_code 2242811
_shelx_space_group_comment
;
The symmetry employed for this shelxl refinement is uniquely defined
by the following loop, which should always be used as a source of
symmetry information in preference to the above space-group names.
They are only intended as comments.
;
_shelx_estimated_absorpt_t_min 0.843
_shelx_estimated_absorpt_t_max 0.843
_shelxl_version_number 2.014

loop_
_space_group_symop_operation_xyz
'x, y, z'
'-x+1/2, -y, z+1/2'
'-x, y+1/2, -z'
'x+1/2, -y+1/2, -z+1/2'
'-x, -y, -z'
'x-1/2, y, -z-1/2'
'x, -y-1/2, z'
'-x-1/2, y-1/2, z-1/2'

loop_
_atom_site_type_symbol
_atom_site_label
_atom_site_fract_x
_atom_site_fract_y
_atom_site_fract_z
_atom_site_U_iso_or_equiv
_atom_site_adp_type
_atom_site_calc_flag
_atom_site_occupancy
_atom_site_disorder_assembly
_atom_site_disorder_group
Zr Zr1 0.13558(2) 0.2500 0.37104(2) 0.00881(3) Uani d 0.9611(13) A 1
Zr Zr2 0.1348(3) 0.2500 -0.1186(6) 0.0116(8) Uani d 0.0389(13) A 2
F F1 0.28621(10) 0.2500 0.12069(15) 0.01443(13) Uani d 1 . .
F F2 0.23547(7) 0.46213(7) 0.37298(11) 0.01531(10) Uani d 1 . .
F F3 0.02327(7) 0.37844(7) 0.60287(11) 0.01393(10) Uani d 1 . .
F F4 0.02100(7) 0.38245(7) 0.14647(11) 0.01463(10) Uani d 1 . .
F F5 0.28873(10) 0.2500 0.62088(16) 0.01499(14) Uani d 1 . .
Li Li1 0.3693(2) 0.4418(3) 0.1187(4) 0.0190(4) Uani d 1 . .
Li Li2 0.3976(3) 0.4187(3) 0.6293(4) 0.0228(4) Uani d 1 . .

loop_
_atom_site_aniso_label
_atom_site_aniso_U_11
_atom_site_aniso_U_22
_atom_site_aniso_U_33
_atom_site_aniso_U_12
_atom_site_aniso_U_13
_atom_site_aniso_U_23
Zr1 0.00928(5) 0.00787(5) 0.00927(5) 0.000 0.00044(3) 0.000
Zr2 0.0113(13) 0.0141(14) 0.0094(12) 0.000 0.0003(9) 0.000
F1 0.0155(3) 0.0129(3) 0.0149(3) 0.000 0.0043(3) 0.000
F2 0.0154(2) 0.0136(2) 0.0170(2) -0.00122(18) 0.00293(19) -0.00140(17)
F3 0.0148(2) 0.0117(2) 0.0153(2) 0.00101(16) 0.00267(17) -0.00149(17)
F4 0.0156(2) 0.0134(2) 0.0149(2) 0.00135(18) -0.00247(17) 0.00120(17)
F5 0.0147(3) 0.0152(3) 0.0151(3) 0.000 -0.0034(3) 0.000
Li1 0.0180(9) 0.0197(10) 0.0194(10) 0.0007(7) 0.0018(7) 0.0031(7)
Li2 0.0254(11) 0.0231(11) 0.0200(10) -0.0057(10) -0.0013(8) -0.0019(8)

loop_
_atom_type_symbol
_atom_type_description
_atom_type_scat_dispersion_real
_atom_type_scat_dispersion_imag
_atom_type_scat_source
Li Li -0.0003 0.0001 'International Tables Vol C Tables 4.2.6.8 and 6.1.1.4'
F F 0.0171 0.0103 'International Tables Vol C Tables 4.2.6.8 and 6.1.1.4'
Zr Zr -2.9673 0.5597 'International Tables Vol C Tables 4.2.6.8 and 6.1.1.4'

loop_
_geom_angle_atom_site_label_1
_geom_angle_atom_site_label_2
_geom_angle_atom_site_label_3
_geom_angle_site_symmetry_1
_geom_angle_site_symmetry_3
_geom_angle
F1 Zr1 F5 . . 88.46(4)
F1 Zr1 F3 . . 143.536(19)
F5 Zr1 F3 . . 86.25(3)
F1 Zr1 F3 . 7_565 143.536(19)
F5 Zr1 F3 . 7_565 86.25(3)
F3 Zr1 F3 . 7_565 72.02(4)
F1 Zr1 F4 . . 87.05(3)
F5 Zr1 F4 . . 142.549(19)
F3 Zr1 F4 . . 75.86(3)
F3 Zr1 F4 7_565 . 117.75(3)
F1 Zr1 F4 . 7_565 87.05(3)
F5 Zr1 F4 . 7_565 142.549(19)
F3 Zr1 F4 . 7_565 117.75(3)
F3 Zr1 F4 7_565 7_565 75.86(3)
F4 Zr1 F4 . 7_565 74.27(4)
F1 Zr1 F2 . 7_565 72.556(19)
F5 Zr1 F2 . 7_565 71.98(2)
F3 Zr1 F2 . 7_565 138.33(2)
F3 Zr1 F2 7_565 7_565 71.50(2)
F4 Zr1 F2 . 7_565 140.42(2)
F4 Zr1 F2 7_565 7_565 71.21(3)
F1 Zr1 F2 . . 72.556(19)
F5 Zr1 F2 . . 71.98(2)
F3 Zr1 F2 . . 71.50(2)
F3 Zr1 F2 7_565 . 138.33(2)
F4 Zr1 F2 . . 71.21(3)
F4 Zr1 F2 7_565 . 140.42(2)
F2 Zr1 F2 7_565 . 129.68(4)
F1 Zr2 F5 . 1_554 88.08(13)
F1 Zr2 F4 . 7_565 84.17(11)
F5 Zr2 F4 1_554 7_565 144.55(6)
F1 Zr2 F4 . . 84.17(11)
F5 Zr2 F4 1_554 . 144.55(6)
F4 Zr2 F4 7_565 . 68.88(10)
F1 Zr2 F3 . 7_564 144.93(7)
F5 Zr2 F3 1_554 7_564 80.86(10)
F4 Zr2 F3 7_565 7_564 85.89(8)
F4 Zr2 F3 . 7_564 122.89(15)
F1 Zr2 F3 . 1_554 144.93(7)
F5 Zr2 F3 1_554 1_554 80.86(10)
F4 Zr2 F3 7_565 1_554 122.89(15)
F4 Zr2 F3 . 1_554 85.89(8)
F3 Zr2 F3 7_564 1_554 65.85(9)
F1 Zr2 Li2 . 4_455 127.56(12)
Zr2 F1 Li1 . 7_565 106.62(8)
Zr2 F1 Li1 . . 106.62(8)
Li1 F1 Li1 7_565 . 133.23(14)
Li1 F1 Zr1 7_565 . 106.68(7)
Li1 F1 Zr1 . . 106.68(7)
Li1 F2 Li1 . 2_565 156.83(4)
Li1 F2 Li2 . . 90.24(11)
Li1 F2 Li2 2_565 . 88.97(10)
Li1 F2 Li2 . 2_564 88.27(10)
Li1 F2 Li2 2_565 2_564 84.42(11)
Li2 F2 Li2 . 2_564 159.38(5)
Li1 F2 Zr1 . . 100.73(9)
Li1 F2 Zr1 2_565 . 102.32(9)
Li2 F2 Zr1 . . 97.69(8)
Li2 F2 Zr1 2_564 . 102.80(8)
Li2 F3 Li1 6_557 2_565 96.28(11)
Li2 F3 Li1 6_557 6_556 88.47(12)
Li1 F3 Li1 2_565 6_556 98.15(9)
Li2 F3 Zr1 6_557 . 155.27(10)
Li1 F3 Zr1 2_565 . 105.69(7)
Li1 F3 Zr1 6_556 . 99.31(8)
Li2 F3 Zr2 6_557 1_556 81.93(12)
Li1 F3 Zr2 2_565 1_556 101.24(9)
Li1 F3 Zr2 6_556 1_556 159.16(11)
Li2 F4 Li1 6_556 6_556 92.28(11)
Li2 F4 Li2 6_556 2_564 91.46(11)
Li1 F4 Li2 6_556 2_564 92.35(12)
Li2 F4 Zr1 6_556 . 152.74(10)
Li1 F4 Zr1 6_556 . 98.35(8)
Li2 F4 Zr1 2_564 . 112.96(9)
Li2 F4 Zr2 6_556 . 82.12(12)
Li1 F4 Zr2 6_556 . 158.97(11)
Li2 F4 Zr2 2_564 . 107.98(10)
Li2 F5 Li2 . 7_565 114.4(2)
Li2 F5 Zr1 . . 114.00(9)
Li2 F5 Zr1 7_565 . 114.00(9)
Li2 F5 Zr2 . 1_556 111.40(10)
Li2 F5 Zr2 7_565 1_556 111.40(10)
F2 Li1 F2 . 2_564 98.16(11)
F2 Li1 F1 . . 79.97(10)
F2 Li1 F1 2_564 . 103.56(12)
F2 Li1 F3 . 2_564 106.53(14)
F2 Li1 F3 2_564 2_564 79.92(11)
F1 Li1 F3 . 2_564 172.28(14)
F2 Li1 F3 . 6_656 166.02(16)
F2 Li1 F3 2_564 6_656 94.29(10)
F1 Li1 F3 . 6_656 90.96(12)
F3 Li1 F3 2_564 6_656 81.85(9)
F2 Li1 F4 . 6_656 90.85(10)
F2 Li1 F4 2_564 6_656 163.74(15)
F1 Li1 F4 . 6_656 91.29(12)
F3 Li1 F4 2_564 6_656 84.55(10)
F3 Li1 F4 6_656 6_656 78.64(9)
F5 Li2 F3 . 6_657 100.62(14)
F5 Li2 F4 . 6_656 98.91(13)
F3 Li2 F4 6_657 6_656 101.93(15)
F5 Li2 F4 . 2_565 169.37(19)
F3 Li2 F4 6_657 2_565 85.12(11)
F4 Li2 F4 6_656 2_565 88.54(11)
F5 Li2 F2 . . 75.95(10)
F3 Li2 F2 6_657 . 171.67(16)
F4 Li2 F2 6_656 . 86.18(9)
F4 Li2 F2 2_565 . 97.12(13)
F5 Li2 F2 . 2_565 98.01(13)
F3 Li2 F2 6_657 2_565 88.47(9)
F4 Li2 F2 6_656 2_565 158.10(16)
F4 Li2 F2 2_565 2_565 73.03(10)
F2 Li2 F2 . 2_565 84.53(11)

loop_
_geom_bond_atom_site_label_1
_geom_bond_atom_site_label_2
_geom_bond_site_symmetry_2
_geom_bond_distance
Zr1 F1 . 2.0265(9)
Zr1 F5 . 2.0419(9)
Zr1 F3 . 2.1020(6)
Zr1 F3 7_565 2.1021(6)
Zr1 F4 . 2.1109(6)
Zr1 F4 7_565 2.1109(6)
Zr1 F2 7_565 2.2550(7)
Zr1 F2 . 2.2550(7)
Zr1 Li1 4_455 3.152(3)
Zr1 Li1 6_556 3.152(3)
Zr1 Li1 7_565 3.238(2)
Zr1 Li1 . 3.238(2)
Zr2 F1 . 1.988(3)
Zr2 F5 1_554 2.090(3)
Zr2 F4 7_565 2.253(3)
Zr2 F4 . 2.253(3)
Zr2 F3 7_564 2.274(3)
Zr2 F3 1_554 2.274(3)
Zr2 Li2 4_455 2.796(4)
Zr2 Li2 6_556 2.796(4)
Zr2 Li1 7_565 3.206(4)
Zr2 Li1 . 3.206(4)
Zr2 Li1 8_655 3.320(3)
Zr2 Li1 2_564 3.320(3)
F1 Li1 7_565 2.010(3)
F1 Li1 . 2.010(3)
F2 Li1 . 1.942(2)
F2 Li1 2_565 1.952(3)
F2 Li2 . 2.170(3)
F2 Li2 2_564 2.204(3)
F3 Li2 6_557 1.978(3)
F3 Li1 2_565 2.016(3)
F3 Li1 6_556 2.033(2)
F3 Zr2 1_556 2.274(3)
F4 Li2 6_556 1.993(3)
F4 Li1 6_556 2.054(2)
F4 Li2 2_564 2.069(3)
F5 Li2 . 1.931(3)
F5 Li2 7_565 1.931(3)
F5 Zr2 1_556 2.090(3)
Li1 F2 2_564 1.952(3)
Li1 F3 2_564 2.016(3)
Li1 F3 6_656 2.033(2)
Li1 F4 6_656 2.054(2)
Li1 Li2 1_554 2.798(4)
Li1 Li2 2_564 2.893(4)
Li1 Li2 . 2.918(4)
Li1 Li2 5_666 2.974(4)
Li1 Li1 5_665 3.059(5)
Li1 Zr1 6_656 3.152(3)
Li2 F3 6_657 1.978(3)
Li2 F4 6_656 1.993(3)
Li2 F4 2_565 2.069(3)
Li2 F2 2_565 2.204(3)
Li2 Zr2 6_656 2.796(4)
Li2 Li1 1_556 2.798(4)
Li2 Li1 2_565 2.893(4)
Li2 Li2 5_666 2.909(6)
Li2 Li1 5_666 2.974(4)

_cod_database_fobs_code 2242811
